data_2227899
loop_
_publ_author_name
'Akbar, Muhammad'
'Quereshi, Fahim Ashraf'
'Nasir, Waqar'
'Adnan, Ahmad'
'Ng, Seik Weng'

_publ_section_title
;
 1,4-Bis(pyrimidin-2-ylsulfanyl)butane
;
_journal_coeditor_code PK2276
_journal_issue 11
_journal_name_full 'Acta Crystallographica Section E'
_journal_page_first o2849
_journal_paper_doi 10.1107/S1600536810041103
_journal_volume 66
_journal_year 2010
_chemical_formula_iupac 'C12 H14 N4 S2'
_chemical_formula_moiety 'C12 H14 N4 S2'
_chemical_formula_sum 'C12 H14 N4 S2'
_chemical_formula_weight 278.39
_chemical_name_systematic
;
1,4-Bis(pyrimidin-2-ylsulfanyl)butane
;
_space_group_IT_number 2
_symmetry_cell_setting triclinic
_symmetry_space_group_name_Hall '-P 1'
_symmetry_space_group_name_H-M 'P -1'
_atom_sites_solution_hydrogens geom
_atom_sites_solution_primary direct
_atom_sites_solution_secondary difmap
_audit_creation_method SHELXL-97
_cell_angle_alpha 86.9150(10)
_cell_angle_beta 87.2530(10)
_cell_angle_gamma 75.8530(10)
_cell_formula_units_Z 1
_cell_length_a 5.50250(10)
_cell_length_b 7.66170(10)
_cell_length_c 8.3598(2)
_cell_measurement_reflns_used 3569
_cell_measurement_temperature 293(2)
_cell_measurement_theta_max 28.3
_cell_measurement_theta_min 2.4
_cell_volume 341.033(11)
_computing_cell_refinement 'SAINT (Bruker, 2009)'
_computing_data_collection 'APEX2 (Bruker, 2009)'
_computing_data_reduction 'SAINT (Bruker, 2009)'
_computing_molecular_graphics 'X-SEED (Barbour, 2001)'
_computing_publication_material 'publCIF (Westrip, 2010)'
_computing_structure_refinement 'SHELXL97 (Sheldrick, 2008)'
_computing_structure_solution 'SHELXS97 (Sheldrick, 2008)'
_diffrn_ambient_temperature 293(2)
_diffrn_detector_area_resol_mean 0
_diffrn_measured_fraction_theta_full 0.970
_diffrn_measured_fraction_theta_max 0.970
_diffrn_measurement_device_type 'Bruker Kappa APEXII diffractometer'
_diffrn_measurement_method '\f and \w scans'
_diffrn_radiation_monochromator graphite
_diffrn_radiation_source 'fine-focus sealed tube'
_diffrn_radiation_type MoK\a
_diffrn_radiation_wavelength 0.71073
_diffrn_reflns_av_R_equivalents 0.0254
_diffrn_reflns_av_sigmaI/netI 0.0235
_diffrn_reflns_limit_h_max 7
_diffrn_reflns_limit_h_min -7
_diffrn_reflns_limit_k_max 9
_diffrn_reflns_limit_k_min -9
_diffrn_reflns_limit_l_max 10
_diffrn_reflns_limit_l_min -10
_diffrn_reflns_number 5571
_diffrn_reflns_theta_full 27.50
_diffrn_reflns_theta_max 27.50
_diffrn_reflns_theta_min 2.74
_diffrn_standards_decay_% 0
_diffrn_standards_interval_count 0
_diffrn_standards_interval_time 0
_diffrn_standards_number 0
_exptl_absorpt_coefficient_mu 0.378
_exptl_absorpt_correction_T_max 1.000
_exptl_absorpt_correction_T_min 0.849
_exptl_absorpt_correction_type multi-scan
_exptl_absorpt_process_details '(SADABS; Sheldrick, 1996)'
_exptl_crystal_colour 'pale yellow'
_exptl_crystal_density_diffrn 1.356
_exptl_crystal_density_method 'not measured'
_exptl_crystal_description Prism
_exptl_crystal_F_000 146
_exptl_crystal_size_max 0.35
_exptl_crystal_size_mid 0.20
_exptl_crystal_size_min 0.10
_refine_diff_density_max 0.230
_refine_diff_density_min -0.227
_refine_ls_extinction_method none
_refine_ls_goodness_of_fit_ref 1.046
_refine_ls_hydrogen_treatment constr
_refine_ls_matrix_type full
_refine_ls_number_parameters 82
_refine_ls_number_reflns 1524
_refine_ls_number_restraints 0
_refine_ls_restrained_S_all 1.046
_refine_ls_R_factor_all 0.0400
_refine_ls_R_factor_gt 0.0357
_refine_ls_shift/su_max 0.001
_refine_ls_shift/su_mean 0.001
_refine_ls_structure_factor_coef Fsqd
_refine_ls_weighting_details 'calc w=1/[\s^2^(Fo^2^)+(0.0684P)^2^+0.0791P] where P=(Fo^2^+2Fc^2^)/3'
_refine_ls_weighting_scheme calc
_refine_ls_wR_factor_gt 0.1105
_refine_ls_wR_factor_ref 0.1153
_reflns_number_gt 1384
_reflns_number_total 1524
_reflns_threshold_expression I>2\s(I)
_cod_data_source_file pk2276.cif
_cod_data_source_block I
_cod_original_cell_volume 341.030(10)
_cod_database_code 2227899
_cod_database_fobs_code 2227899

loop_
_symmetry_equiv_pos_as_xyz
'x, y, z'
'-x, -y, -z'

loop_
_atom_site_type_symbol
_atom_site_label
_atom_site_fract_x
_atom_site_fract_y
_atom_site_fract_z
_atom_site_U_iso_or_equiv
_atom_site_adp_type
_atom_site_calc_flag
_atom_site_refinement_flags
_atom_site_occupancy
_atom_site_disorder_assembly
_atom_site_disorder_group
S S1 0.00757(8) 0.83807(5) 0.36197(5) 0.0497(2) Uani d . 1 . .
N N1 0.2131(3) 0.68013(19) 0.09155(18) 0.0464(3) Uani d . 1 . .
N N2 -0.2078(3) 0.8589(2) 0.09199(19) 0.0505(4) Uani d . 1 . .
C C1 0.3698(3) 0.5370(2) 0.46719(19) 0.0437(4) Uani d . 1 . .
H H1A 0.3522 0.4713 0.3742 0.052 Uiso calc R 1 . .
H H1B 0.2444 0.5191 0.5479 0.052 Uiso calc R 1 . .
C C2 0.3247(3) 0.7362(2) 0.4204(2) 0.0469(4) Uani d . 1 . .
H H2A 0.4395 0.7516 0.3321 0.056 Uiso calc R 1 . .
H H2B 0.3622 0.7989 0.5103 0.056 Uiso calc R 1 . .
C C3 0.0099(3) 0.78350(19) 0.16033(19) 0.0396(3) Uani d . 1 . .
C C4 0.1936(3) 0.6518(3) -0.0632(2) 0.0533(4) Uani d . 1 . .
H H4 0.3305 0.5800 -0.1171 0.064 Uiso calc R 1 . .
C C5 -0.0195(4) 0.7241(3) -0.1458(2) 0.0541(4) Uani d . 1 . .
H H5 -0.0289 0.7042 -0.2539 0.065 Uiso calc R 1 . .
C C6 -0.2187(3) 0.8274(3) -0.0615(2) 0.0539(4) Uani d . 1 . .
H H6 -0.3667 0.8770 -0.1140 0.065 Uiso calc R 1 . .

loop_
_atom_site_aniso_label
_atom_site_aniso_U_11
_atom_site_aniso_U_22
_atom_site_aniso_U_33
_atom_site_aniso_U_12
_atom_site_aniso_U_13
_atom_site_aniso_U_23
S1 0.0475(3) 0.0499(3) 0.0434(3) 0.00536(19) -0.00486(18) -0.00421(18)
N1 0.0412(7) 0.0462(7) 0.0472(8) -0.0017(6) -0.0016(6) -0.0023(6)
N2 0.0391(7) 0.0549(8) 0.0517(9) 0.0004(6) -0.0063(6) -0.0012(6)
C1 0.0419(8) 0.0443(8) 0.0420(8) -0.0037(6) -0.0078(7) -0.0004(6)
C2 0.0467(8) 0.0440(8) 0.0470(9) -0.0035(7) -0.0116(7) -0.0020(7)
C3 0.0384(7) 0.0352(7) 0.0428(8) -0.0048(6) -0.0032(6) 0.0013(6)
C4 0.0500(10) 0.0566(10) 0.0485(10) -0.0038(8) 0.0045(7) -0.0067(8)
C5 0.0603(11) 0.0596(10) 0.0419(9) -0.0130(8) -0.0047(8) -0.0021(7)
C6 0.0474(9) 0.0605(10) 0.0514(10) -0.0075(8) -0.0134(8) 0.0033(8)

loop_
_atom_type_symbol
_atom_type_description
_atom_type_scat_dispersion_real
_atom_type_scat_dispersion_imag
_atom_type_scat_source
C C 0.0033 0.0016 'International Tables Vol C Tables 4.2.6.8 and 6.1.1.4'
H H 0.0000 0.0000 'International Tables Vol C Tables 4.2.6.8 and 6.1.1.4'
N N 0.0061 0.0033 'International Tables Vol C Tables 4.2.6.8 and 6.1.1.4'
S S 0.1246 0.1234 'International Tables Vol C Tables 4.2.6.8 and 6.1.1.4'

loop_
_geom_angle_atom_site_label_1
_geom_angle_atom_site_label_2
_geom_angle_atom_site_label_3
_geom_angle_site_symmetry_1
_geom_angle_site_symmetry_3
_geom_angle
_geom_angle_publ_flag
C3 S1 C2 . . 103.41(8) ?
C3 N1 C4 . . 115.09(14) ?
C6 N2 C3 . . 115.78(15) ?
C2 C1 C1 . 2_666 111.38(17) ?
C2 C1 H1A . . 109.4 ?
C1 C1 H1A 2_666 . 109.4 ?
C2 C1 H1B . . 109.4 ?
C1 C1 H1B 2_666 . 109.4 ?
H1A C1 H1B . . 108.0 ?
C1 C2 S1 . . 113.63(12) ?
C1 C2 H2A . . 108.8 ?
S1 C2 H2A . . 108.8 ?
C1 C2 H2B . . 108.8 ?
S1 C2 H2B . . 108.8 ?
H2A C2 H2B . . 107.7 ?
N1 C3 N2 . . 127.07(15) ?
N1 C3 S1 . . 120.73(12) ?
N2 C3 S1 . . 112.20(12) ?
N1 C4 C5 . . 122.81(16) ?
N1 C4 H4 . . 118.6 ?
C5 C4 H4 . . 118.6 ?
C4 C5 C6 . . 116.83(17) ?
C4 C5 H5 . . 121.6 ?
C6 C5 H5 . . 121.6 ?
N2 C6 C5 . . 122.41(16) ?
N2 C6 H6 . . 118.8 ?
C5 C6 H6 . . 118.8 ?

loop_
_geom_bond_atom_site_label_1
_geom_bond_atom_site_label_2
_geom_bond_site_symmetry_2
_geom_bond_distance
_geom_bond_publ_flag
S1 C3 . 1.7571(17) ?
S1 C2 . 1.8076(16) ?
N1 C3 . 1.328(2) ?
N1 C4 . 1.337(2) ?
N2 C6 . 1.325(2) ?
N2 C3 . 1.337(2) ?
C1 C2 . 1.517(2) ?
C1 C1 2_666 1.524(3) ?
C1 H1A . 0.9700 ?
C1 H1B . 0.9700 ?
C2 H2A . 0.9700 ?
C2 H2B . 0.9700 ?
C4 C5 . 1.370(3) ?
C4 H4 . 0.9300 ?
C5 C6 . 1.374(3) ?
C5 H5 . 0.9300 ?
C6 H6 . 0.9300 ?

loop_
_geom_torsion_atom_site_label_1
_geom_torsion_atom_site_label_2
_geom_torsion_atom_site_label_3
_geom_torsion_atom_site_label_4
_geom_torsion_site_symmetry_1
_geom_torsion_site_symmetry_2
_geom_torsion_site_symmetry_3
_geom_torsion_site_symmetry_4
_geom_torsion
_geom_torsion_publ_flag
C1 C1 C2 S1 2_666 . . . -173.69(15) ?
C3 S1 C2 C1 . . . . -82.52(14) ?
C4 N1 C3 N2 . . . . 0.6(3) ?
C4 N1 C3 S1 . . . . -178.46(12) ?
C6 N2 C3 N1 . . . . -0.7(3) ?
C6 N2 C3 S1 . . . . 178.47(13) ?
C2 S1 C3 N1 . . . . 3.47(15) ?
C2 S1 C3 N2 . . . . -175.76(12) ?
C3 N1 C4 C5 . . . . 0.2(3) ?
N1 C4 C5 C6 . . . . -0.8(3) ?
C3 N2 C6 C5 . . . . -0.1(3) ?
C4 C5 C6 N2 . . . . 0.8(3) ?
